data_4514544
loop_
_publ_author_name
'Kim, Hyunuk'
'Sohail, Muhammad'
'Yim, Kanghoon'
'Park, Young Cheol'
'Chun, Dong Hyuk'
'Kim, Hak Joo'
'Han, Seong Ok'
'Moon, Jong-Ho'

_publ_section_title
;
 Effective CO<sub>2</sub> and CO Separation Using [M<sub>2</sub>(DOBDC)]
 (M = Mg, Co, Ni) with Unsaturated Metal Sites and Excavation of Their
 Adsorption Sites.
;
_journal_issue 7
_journal_name_full 'ACS applied materials &amp; interfaces'
_journal_page_first 7014
_journal_page_last 7021
_journal_paper_doi 10.1021/acsami.8b20450
_journal_volume 11
_journal_year 2019
_chemical_formula_sum 'C6 H9 Co O5'
_chemical_formula_weight 220.06
_space_group_crystal_system trigonal
_space_group_IT_number 148
_space_group_name_Hall '-R 3'
_space_group_name_H-M_alt 'R -3 :H'
_symmetry_space_group_name_Hall '-R 3'
_symmetry_space_group_name_H-M 'R -3 :H'
_atom_sites_solution_hydrogens mixed
_audit_creation_method SHELXL-2018/3
_cell_angle_alpha 90
_cell_angle_beta 90
_cell_angle_gamma 120
_cell_formula_units_Z 18
_cell_length_a 26.133(4)
_cell_length_b 26.133(4)
_cell_length_c 6.6390(13)
_cell_measurement_reflns_used 176345
_cell_measurement_temperature 100(2)
_cell_measurement_theta_max 50.00
_cell_measurement_theta_min 0.63
_cell_volume 3926.6(11)
_computing_cell_refinement 'HKL3000sm (Otwinowski & Minor, 1997)'
_computing_data_collection 'PAL BL2D-SMDC Program (Shin et. al, 2016)'
_computing_data_reduction 'HKL3000sm (Otwinowski & Minor, 1997)'
_computing_molecular_graphics 'DIAMOND 4 (Putz & Brandenburg, 2014)'
_computing_publication_material 'enCifer 1.5.1'
_computing_structure_refinement 'SHELXL-2018/3 (Sheldrick, 2018)'
_computing_structure_solution 'SHELXS-97 (Sheldrick, 1990)'
_diffrn_ambient_temperature 100(2)
_diffrn_measured_fraction_theta_full 0.990
_diffrn_measured_fraction_theta_max 0.982
_diffrn_measurement_device_type 'ADSC Q210 CCD area detector'
_diffrn_measurement_method 'omega scan'
_diffrn_radiation_type synchrotron
_diffrn_radiation_wavelength 0.700
_diffrn_reflns_av_unetI/netI 0.0318
_diffrn_reflns_Laue_measured_fraction_full 0.990
_diffrn_reflns_Laue_measured_fraction_max 0.982
_diffrn_reflns_limit_h_max 36
_diffrn_reflns_limit_h_min -38
_diffrn_reflns_limit_k_max 37
_diffrn_reflns_limit_k_min -37
_diffrn_reflns_limit_l_max 9
_diffrn_reflns_limit_l_min -9
_diffrn_reflns_number 2863
_diffrn_reflns_point_group_measured_fraction_full 0.990
_diffrn_reflns_point_group_measured_fraction_max 0.982
_diffrn_reflns_theta_full 24.835
_diffrn_reflns_theta_max 30.978
_diffrn_reflns_theta_min 3.071
_diffrn_source 'PLSII 2D bending magnet'
_exptl_absorpt_coefficient_mu 1.857
_exptl_absorpt_correction_T_max 2.113
_exptl_absorpt_correction_T_min 0.194
_exptl_absorpt_correction_type empirical
_exptl_absorpt_process_details 'HKL3000sm Scalepack (Otwinowski & Minor, 1997)'
_exptl_crystal_colour purple
_exptl_crystal_density_diffrn 1.675
_exptl_crystal_description 'hexagonal column'
_exptl_crystal_F_000 2016
_exptl_crystal_size_max 0.400
_exptl_crystal_size_mid 0.020
_exptl_crystal_size_min 0.020
_refine_diff_density_max 0.593
_refine_diff_density_min -0.985
_refine_diff_density_rms 0.104
_refine_ls_extinction_method none
_refine_ls_goodness_of_fit_ref 1.054
_refine_ls_hydrogen_treatment mixed
_refine_ls_matrix_type full
_refine_ls_number_parameters 123
_refine_ls_number_reflns 2863
_refine_ls_number_restraints 0
_refine_ls_restrained_S_all 1.054
_refine_ls_R_factor_all 0.0276
_refine_ls_R_factor_gt 0.0268
_refine_ls_shift/su_max 0.003
_refine_ls_shift/su_mean 0.000
_refine_ls_structure_factor_coef Fsqd
_refine_ls_weighting_details 'w=1/[\s^2^(Fo^2^)+(0.0499P)^2^+3.2341P] where P=(Fo^2^+2Fc^2^)/3'
_refine_ls_weighting_scheme calc
_refine_ls_wR_factor_gt 0.0747
_refine_ls_wR_factor_ref 0.0752
_reflns_Friedel_coverage 0.000
_reflns_number_gt 2781
_reflns_number_total 2863
_reflns_threshold_expression 'I > 2\s(I)'
_cod_data_source_file am8b20450_si_009.cif
_cod_data_source_block r-3
_cod_original_cell_volume 3926.6(14)
_cod_database_code 4514544
_shelx_shelxl_version_number 2018/3
_shelx_space_group_comment
;
The symmetry employed for this shelxl refinement is uniquely defined
by the following loop, which should always be used as a source of
symmetry information in preference to the above space-group names.
They are only intended as comments.
;
_shelx_estimated_absorpt_t_min 0.524
_shelx_estimated_absorpt_t_max 0.964

loop_
_space_group_symop_operation_xyz
'x, y, z'
'-y, x-y, z'
'-x+y, -x, z'
'x+2/3, y+1/3, z+1/3'
'-y+2/3, x-y+1/3, z+1/3'
'-x+y+2/3, -x+1/3, z+1/3'
'x+1/3, y+2/3, z+2/3'
'-y+1/3, x-y+2/3, z+2/3'
'-x+y+1/3, -x+2/3, z+2/3'
'-x, -y, -z'
'y, -x+y, -z'
'x-y, x, -z'
'-x+2/3, -y+1/3, -z+1/3'
'y+2/3, -x+y+1/3, -z+1/3'
'x-y+2/3, x+1/3, -z+1/3'
'-x+1/3, -y+2/3, -z+2/3'
'y+1/3, -x+y+2/3, -z+2/3'
'x-y+1/3, x+2/3, -z+2/3'

loop_
_atom_site_label
_atom_site_type_symbol
_atom_site_fract_x
_atom_site_fract_y
_atom_site_fract_z
_atom_site_U_iso_or_equiv
_atom_site_adp_type
_atom_site_occupancy
_atom_site_site_symmetry_order
_atom_site_calc_flag
_atom_site_refinement_flags_posn
_atom_site_refinement_flags_adp
Co1 Co 0.71951(2) 0.01678(2) 0.32237(2) 0.00190(6) Uani 1 1 d . .
O1 O 0.69274(4) -0.05903(3) 0.16168(11) 0.00309(14) Uani 1 1 d . .
O2 O 0.66007(4) -0.03683(4) 0.53288(12) 0.00411(15) Uani 1 1 d . .
O3 O 0.62970(4) -0.10666(4) 0.76745(12) 0.00518(15) Uani 1 1 d . .
C1 C 0.67984(5) -0.11066(5) 0.25170(16) 0.00331(17) Uani 1 1 d . .
C2 C 0.66021(5) -0.12579(4) 0.45369(16) 0.00320(17) Uani 1 1 d . .
C3 C 0.64962(5) -0.08740(5) 0.59347(16) 0.00320(18) Uani 1 1 d . .
C4 C 0.68556(5) -0.15243(5) 0.13771(16) 0.00403(18) Uani 1 1 d . .
H4A H 0.698556 -0.142984 0.002147 0.005 Uiso 1 1 calc R U
O1M O 0.79017(4) 0.01299(4) 0.46884(14) 0.00968(17) Uani 1 1 d . .
C1M C 0.85198(6) 0.05582(7) 0.4532(2) 0.0153(2) Uani 1 1 d . .
H1M1 H 0.874836 0.035451 0.446058 0.023 Uiso 1 1 calc R U
H1M2 H 0.864321 0.081670 0.571611 0.023 Uiso 1 1 calc R U
H1M3 H 0.858939 0.079562 0.331271 0.023 Uiso 1 1 calc R U
O2M O 0.77548(4) -0.03637(5) 0.84297(15) 0.01264(18) Uani 1 1 d . .
C2M C 0.82650(7) -0.02386(9) 0.9537(3) 0.0248(3) Uani 1 1 d . .
H2M1 H 0.844014 0.015964 1.010866 0.037 Uiso 1 1 calc R U
H2M2 H 0.855163 -0.026136 0.864429 0.037 Uiso 1 1 calc R U
H2M3 H 0.815774 -0.052728 1.062768 0.037 Uiso 1 1 calc R U
H1 H 0.7850(11) -0.0019(11) 0.589(4) 0.026(6) Uiso 1 1 d . .
H5 H 0.7509(11) -0.0426(11) 0.933(4) 0.028(6) Uiso 1 1 d . .

loop_
_atom_site_aniso_label
_atom_site_aniso_U_11
_atom_site_aniso_U_22
_atom_site_aniso_U_33
_atom_site_aniso_U_23
_atom_site_aniso_U_13
_atom_site_aniso_U_12
Co1 0.00284(8) 0.00198(8) 0.00021(9) 0.00025(4) 0.00030(4) 0.00070(5)
O1 0.0061(3) 0.0029(3) 0.0016(3) 0.0009(2) 0.0000(3) 0.0032(3)
O2 0.0067(3) 0.0030(3) 0.0033(3) 0.0008(3) 0.0018(3) 0.0029(3)
O3 0.0098(3) 0.0049(3) 0.0014(3) 0.0004(3) 0.0021(3) 0.0042(3)
C1 0.0051(4) 0.0034(4) 0.0020(4) 0.0003(3) 0.0003(3) 0.0027(3)
C2 0.0064(4) 0.0027(4) 0.0018(4) 0.0001(3) 0.0007(3) 0.0032(3)
C3 0.0042(4) 0.0033(4) 0.0025(4) -0.0004(3) -0.0002(3) 0.0021(3)
C4 0.0072(4) 0.0040(4) 0.0017(4) 0.0008(3) 0.0011(3) 0.0035(4)
O1M 0.0070(4) 0.0139(4) 0.0076(4) 0.0032(3) -0.0011(3) 0.0048(3)
C1M 0.0087(5) 0.0202(6) 0.0164(6) -0.0004(5) -0.0002(4) 0.0069(5)
O2M 0.0125(4) 0.0189(4) 0.0086(4) 0.0034(3) 0.0030(3) 0.0094(4)
C2M 0.0180(7) 0.0423(9) 0.0186(7) 0.0020(6) -0.0017(5) 0.0184(7)

loop_
_atom_type_symbol
_atom_type_description
_atom_type_scat_dispersion_real
_atom_type_scat_dispersion_imag
_atom_type_scat_source
C C -0.0020 0.0016 'International Tables Vol C Tables 4.2.6.8 and 6.1.1.4'
H H 0.0000 0.0000 'International Tables Vol C Tables 4.2.6.8 and 6.1.1.4'
O O -0.0041 0.0059 'International Tables Vol C Tables 4.2.6.8 and 6.1.1.4'
Co Co 0.2027 0.9509 'International Tables Vol C Tables 4.2.6.8 and 6.1.1.4'

loop_
_geom_angle_atom_site_label_1
_geom_angle_atom_site_label_2
_geom_angle_atom_site_label_3
_geom_angle
_geom_angle_site_symmetry_1
_geom_angle_site_symmetry_3
O3 Co1 O2 175.58(3) 5_544 .
O3 Co1 O1 93.84(3) 5_544 .
O2 Co1 O1 85.27(3) . .
O3 Co1 O1 94.91(3) 5_544 5_545
O2 Co1 O1 85.23(3) . 5_545
O1 Co1 O1 166.61(3) . 5_545
O3 Co1 O1M 92.36(4) 5_544 .
O2 Co1 O1M 92.03(3) . .
O1 Co1 O1M 94.46(4) . .
O1 Co1 O1M 95.28(3) 5_545 .
O3 Co1 O2 96.85(3) 5_544 9_654
O2 Co1 O2 78.740(12) . 9_654
O1 Co1 O2 81.41(3) . 9_654
O1 Co1 O2 87.50(3) 5_545 9_654
O1M Co1 O2 170.13(3) . 9_654
C1 O1 Co1 121.99(7) . .
C1 O1 Co1 120.68(7) . 9_654
Co1 O1 Co1 96.65(3) . 9_654
C3 O2 Co1 128.64(7) . .
C3 O2 Co1 136.31(7) . 5_545
Co1 O2 Co1 92.26(3) . 5_545
C3 O3 Co1 121.85(7) . 9_655
O1 C1 C4 117.95(9) . .
O1 C1 C2 124.70(9) . .
C4 C1 C2 117.34(9) . .
C4 C2 C1 119.28(9) 16_645 .
C4 C2 C3 116.38(9) 16_645 .
C1 C2 C3 124.31(9) . .
O3 C3 O2 122.27(10) . .
O3 C3 C2 118.64(9) . .
O2 C3 C2 119.08(9) . .
C1 C4 C2 123.38(9) . 16_645
C1M O1M Co1 126.37(8) . .

loop_
_geom_bond_atom_site_label_1
_geom_bond_atom_site_label_2
_geom_bond_distance
_geom_bond_site_symmetry_2
Co1 O3 2.0271(9) 5_544
Co1 O2 2.0378(8) .
Co1 O1 2.0413(8) .
Co1 O1 2.0590(8) 5_545
Co1 O1M 2.1327(9) .
Co1 O2 2.2073(9) 9_654
O1 C1 1.3551(13) .
O2 C3 1.2736(13) .
O3 C3 1.2635(13) .
C1 C4 1.3965(14) .
C1 C2 1.4195(14) .
C2 C4 1.4006(14) 16_645
C2 C3 1.4904(14) .
O1M C1M 1.4369(16) .
O2M C2M 1.4104(18) .
